data_1510231
loop_
_publ_author_name
'Moeller, M.H.'
'Hoffmann, R.D.'
'Rodewald, U.C.'
'Renger, J.'
'Poettgen, R.'

_publ_section_title
;
 Intermetallic Gold Compounds REAuMg (RE = Y, La-Nd, Sm, Eu, Gd-Yb)
;
_journal_name_full 'Zeitschrift fuer Anorganische und Allgemeine Chemie'
_journal_page_first 2257
_journal_page_last 2263
_journal_paper_doi 10.1002/1521-3749(200011)626:11<2257::AID-ZAAC2257>3.0.CO;2-#
_journal_volume 626
_journal_year 2000
_chemical_formula_sum 'Au Mg Pr'
_chemical_name_systematic 'Pr Au Mg'
_space_group_IT_number 189
_symmetry_space_group_name_Hall 'P -6 -2'
_symmetry_space_group_name_H-M 'P -6 2 m'
_cell_angle_alpha 90
_cell_angle_beta 90
_cell_angle_gamma 120
_cell_formula_units_Z 3
_cell_length_a 7.708
_cell_length_b 7.708
_cell_length_c 4.195
_cell_volume 215.847
_citation_journal_id_ASTM ZAACAB
_cod_data_source_file gold_291.cif
_cod_data_source_block Au1Mg1Pr1
_cod_original_formula_sum 'Au1 Mg1 Pr1'
_cod_database_code 1510231

loop_
_symmetry_equiv_pos_as_xyz
x,y,z
-x+y,-x,-z
-y,x-y,z
x,y,-z
-x+y,-x,z
-y,x-y,-z
y,x,z
x-y,-y,-z
-x,-x+y,z
y,x,-z
x-y,-y,z
-x,-x+y,-z

loop_
_atom_site_label
_atom_site_type_symbol
_atom_site_fract_x
_atom_site_fract_y
_atom_site_fract_z
_atom_site_occupancy
_atom_site_U_iso_or_equiv
Au3 Au 0.2418 0 0 0.012 0.0
Pr1 Pr 0.5854 0 0.5 1 0.0
Au1 Au 0 0 0.5 1 0.0
Mg1 Mg 0.2418 0 0 0.988 0.0
Au2 Au 0.3333 0.6667 0 1 0.0
